data_7216003
loop_
_publ_author_name
'Ge, Yu'
'Li, Ni-Ya'
'Ji, Xue-Ying'
'Wang, Jun-Feng'
'Liu, Dong'
'Tang, Xiao-Yan'

_publ_section_title
;
 Assembly of a series of zinc coordination polymers based on
 1,4-bis[2-(4-pyridyl)ethenyl]-2,3,5,6-tetramethylbenzene and
 1,3-benzenedicarboxylate derivatives
;
_journal_issue 29
_journal_name_full CrystEngComm
_journal_page_first 6621
_journal_paper_doi 10.1039/c4ce00696h
_journal_volume 16
_journal_year 2014
_chemical_formula_moiety 'C20 H15 N2 O6 Zn'
_chemical_formula_sum 'C20 H15 N2 O6 Zn'
_chemical_formula_weight 444.73
_chemical_name_systematic
; 
 ? 
;
_space_group_IT_number 14
_symmetry_cell_setting monoclinic
_symmetry_space_group_name_Hall '-P 2ybc'
_symmetry_space_group_name_H-M 'P 1 21/c 1'
_atom_sites_solution_hydrogens geom
_atom_sites_solution_primary direct
_atom_sites_solution_secondary difmap
_audit_creation_method SHELXL-97
_cell_angle_alpha 90.00
_cell_angle_beta 92.49(3)
_cell_angle_gamma 90.00
_cell_formula_units_Z 4
_cell_length_a 10.791(2)
_cell_length_b 17.717(3)
_cell_length_c 9.7094(19)
_cell_measurement_temperature 223(2)
_cell_volume 1854.5(6)
_computing_cell_refinement 'Bruker SMART'
_computing_data_collection 'Bruker SMART'
_computing_data_reduction 'Bruker SAINT'
_computing_molecular_graphics Diamond
_computing_publication_material 'SHELXTL and PLATON (Spek, 2009)'
_computing_structure_refinement SHELXTL
_computing_structure_solution 'SHELXTL (Sheldrick, 2008)'
_diffrn_ambient_temperature 223(2)
_diffrn_measured_fraction_theta_full 1.000
_diffrn_measured_fraction_theta_max 1.000
_diffrn_measurement_device_type 'CCD area detector'
_diffrn_measurement_method 'phi and omega scans'
_diffrn_radiation_monochromator graphite
_diffrn_radiation_source 'fine-focus sealed tube'
_diffrn_radiation_type MoK\a
_diffrn_radiation_wavelength 0.71073
_diffrn_reflns_av_R_equivalents 0.0434
_diffrn_reflns_av_sigmaI/netI 0.0423
_diffrn_reflns_limit_h_max 12
_diffrn_reflns_limit_h_min -9
_diffrn_reflns_limit_k_max 21
_diffrn_reflns_limit_k_min -19
_diffrn_reflns_limit_l_max 9
_diffrn_reflns_limit_l_min -11
_diffrn_reflns_number 8181
_diffrn_reflns_theta_full 25.05
_diffrn_reflns_theta_max 25.05
_diffrn_reflns_theta_min 1.89
_diffrn_standards_decay_% 0
_diffrn_standards_interval_count 0
_diffrn_standards_interval_time 0
_diffrn_standards_number 0
_exptl_absorpt_coefficient_mu 1.366
_exptl_absorpt_correction_T_max 0.7618
_exptl_absorpt_correction_T_min 0.6747
_exptl_absorpt_correction_type multi-scan
_exptl_absorpt_process_details 'Sadabs, (Sheldrick 2001)'
_exptl_crystal_colour yellow
_exptl_crystal_density_diffrn 1.593
_exptl_crystal_density_method 'not measured'
_exptl_crystal_description block
_exptl_crystal_F_000 908
_exptl_crystal_size_max 0.30
_exptl_crystal_size_mid 0.25
_exptl_crystal_size_min 0.20
_refine_diff_density_max 0.933
_refine_diff_density_min -0.876
_refine_diff_density_rms 0.113
_refine_ls_extinction_method none
_refine_ls_goodness_of_fit_ref 1.077
_refine_ls_hydrogen_treatment constr
_refine_ls_matrix_type full
_refine_ls_number_parameters 258
_refine_ls_number_reflns 3281
_refine_ls_number_restraints 0
_refine_ls_restrained_S_all 1.077
_refine_ls_R_factor_all 0.0646
_refine_ls_R_factor_gt 0.0570
_refine_ls_shift/su_max 0.000
_refine_ls_shift/su_mean 0.000
_refine_ls_structure_factor_coef Fsqd
_refine_ls_weighting_details 'calc w=1/[\s^2^(Fo^2^)+(0.1089P)^2^+2.3404P] where P=(Fo^2^+2Fc^2^)/3'
_refine_ls_weighting_scheme calc
_refine_ls_wR_factor_gt 0.1657
_refine_ls_wR_factor_ref 0.1741
_reflns_number_gt 2798
_reflns_number_total 3281
_reflns_threshold_expression >2sigma(I)
_cod_data_source_file c4ce00696h2.cif
_cod_data_source_block 3
_cod_depositor_comments
;
The following automatic conversions were performed:

'_symmetry_cell_setting' value 'Monoclinic' changed to 'monoclinic'
according to
/usr/data/users/saulius/crontab/automatic-downloads/rss-feeds/RSC/lib/dictionaries/cif_core.dic
dictionary named 'cif_core.dic' version 2.4.2 from 2011-04-26.

Automatic conversion script
Id: cif_fix_values 2281 2013-09-26 08:29:07Z andrius 

 Adding full bibliography for 7216001--7216005.cif.
;
_cod_original_sg_symbol_H-M 'P 21/c'
_cod_database_code 7216003

loop_
_symmetry_equiv_pos_as_xyz
'x, y, z'
'-x, y+1/2, -z+1/2'
'-x, -y, -z'
'x, -y-1/2, z-1/2'

loop_
_atom_site_label
_atom_site_type_symbol
_atom_site_fract_x
_atom_site_fract_y
_atom_site_fract_z
_atom_site_U_iso_or_equiv
_atom_site_adp_type
_atom_site_occupancy
_atom_site_symmetry_multiplicity
_atom_site_calc_flag
_atom_site_refinement_flags
Zn1 Zn 0.56874(5) 0.43271(3) -0.14915(4) 0.0305(2) Uani 1 1 d .
N1 N 0.4544(3) 0.34679(19) -0.1023(3) 0.0279(8) Uani 1 1 d .
N2 N 0.9512(3) 0.2597(2) 0.3149(3) 0.0324(8) Uani 1 1 d .
O1 O 0.6820(3) 0.43748(15) 0.0148(3) 0.0255(6) Uani 1 1 d .
O2 O 0.5358(3) 0.47360(17) 0.1561(3) 0.0327(7) Uani 1 1 d .
O3 O 0.6123(3) 0.44414(17) 0.6592(3) 0.0341(7) Uani 1 1 d .
O4 O 0.7184(3) 0.34417(17) 0.7309(3) 0.0346(6) Uani 1 1 d .
O5 O 0.9727(4) 0.21227(19) 0.4040(3) 0.0471(9) Uani 1 1 d .
O6 O 1.0071(3) 0.2648(2) 0.2086(3) 0.0459(9) Uani 1 1 d .
C1 C 0.4767(5) 0.2748(3) -0.1396(6) 0.0460(13) Uani 1 1 d .
H1 H 0.5476 0.2648 -0.1894 0.055 Uiso 1 1 calc R
C2 C 0.4014(5) 0.2158(3) -0.1086(6) 0.0463(13) Uani 1 1 d .
H2 H 0.4214 0.1665 -0.1359 0.056 Uiso 1 1 calc R
C3 C 0.2939(4) 0.2289(2) -0.0359(5) 0.0337(10) Uani 1 1 d .
C4 C 0.2734(4) 0.3027(2) 0.0056(5) 0.0320(10) Uani 1 1 d .
H4 H 0.2046 0.3141 0.0581 0.038 Uiso 1 1 calc R
C5 C 0.3539(4) 0.3594(2) -0.0302(4) 0.0317(9) Uani 1 1 d .
H5 H 0.3371 0.4091 -0.0026 0.038 Uiso 1 1 calc R
C6 C 0.2040(4) 0.1708(2) -0.0039(5) 0.0377(11) Uani 1 1 d .
H6 H 0.1391 0.1852 0.0519 0.045 Uiso 1 1 calc R
C7 C 0.2046(5) 0.0989(2) -0.0461(5) 0.0364(10) Uani 1 1 d .
H7 H 0.2728 0.0811 -0.0937 0.044 Uiso 1 1 calc R
C8 C 0.0868(5) 0.0240(3) -0.2775(5) 0.0441(12) Uani 1 1 d .
H8A H 0.0843 -0.0232 -0.3281 0.066 Uiso 1 1 calc R
H8B H 0.1713 0.0428 -0.2711 0.066 Uiso 1 1 calc R
H8C H 0.0339 0.0608 -0.3252 0.066 Uiso 1 1 calc R
C9 C 0.0416(4) 0.0112(2) -0.1345(4) 0.0301(9) Uani 1 1 d .
C10 C 0.1015(4) 0.0464(2) -0.0202(4) 0.0300(9) Uani 1 1 d .
C11 C 0.0611(4) 0.0345(2) 0.1149(4) 0.0297(9) Uani 1 1 d .
C12 C 0.1317(5) 0.0676(2) 0.2384(5) 0.0362(11) Uani 1 1 d .
H12A H 0.2157 0.0794 0.2139 0.054 Uiso 1 1 calc R
H12B H 0.1341 0.0313 0.3133 0.054 Uiso 1 1 calc R
H12C H 0.0908 0.1133 0.2674 0.054 Uiso 1 1 calc R
C13 C 0.7023(4) 0.4026(2) 0.2495(3) 0.0208(8) Uani 1 1 d .
C14 C 0.7978(4) 0.3523(2) 0.2255(3) 0.0223(8) Uani 1 1 d .
H14 H 0.8248 0.3443 0.1359 0.027 Uiso 1 1 calc R
C15 C 0.8518(4) 0.3145(2) 0.3371(4) 0.0242(8) Uani 1 1 d .
C16 C 0.8155(4) 0.3250(2) 0.4705(4) 0.0252(8) Uani 1 1 d .
H16 H 0.8529 0.2976 0.5439 0.030 Uiso 1 1 calc R
C17 C 0.7229(4) 0.3768(2) 0.4937(3) 0.0239(8) Uani 1 1 d .
C18 C 0.6665(4) 0.4154(2) 0.3845(4) 0.0218(8) Uani 1 1 d .
H18 H 0.6036 0.4506 0.4008 0.026 Uiso 1 1 calc R
C19 C 0.6352(4) 0.4419(2) 0.1320(4) 0.0221(8) Uani 1 1 d .
C20 C 0.6842(5) 0.3884(3) 0.6390(4) 0.0346(6) Uani 1 1 d .

loop_
_atom_site_aniso_label
_atom_site_aniso_U_11
_atom_site_aniso_U_22
_atom_site_aniso_U_33
_atom_site_aniso_U_23
_atom_site_aniso_U_13
_atom_site_aniso_U_12
Zn1 0.0427(4) 0.0336(3) 0.0158(3) 0.00168(17) 0.0102(2) 0.0012(2)
N1 0.033(2) 0.0276(18) 0.0241(16) -0.0006(13) 0.0098(14) -0.0050(15)
N2 0.040(2) 0.040(2) 0.0178(17) -0.0088(14) 0.0014(14) 0.0124(17)
O1 0.0333(16) 0.0366(16) 0.0073(12) 0.0021(10) 0.0090(11) 0.0042(12)
O2 0.0413(18) 0.0382(16) 0.0195(14) 0.0029(12) 0.0101(12) 0.0207(14)
O3 0.049(2) 0.0392(17) 0.0157(14) -0.0035(11) 0.0179(13) 0.0084(14)
O4 0.0510(16) 0.0433(14) 0.0105(10) 0.0014(9) 0.0130(10) 0.0002(12)
O5 0.066(2) 0.049(2) 0.0260(16) -0.0010(14) -0.0011(15) 0.0315(18)
O6 0.044(2) 0.069(2) 0.0263(16) -0.0078(15) 0.0127(14) 0.0245(17)
C1 0.041(3) 0.037(2) 0.062(3) -0.005(2) 0.030(2) 0.001(2)
C2 0.042(3) 0.027(2) 0.072(4) -0.009(2) 0.026(3) -0.002(2)
C3 0.037(3) 0.027(2) 0.038(2) -0.0006(18) 0.0116(19) 0.0003(18)
C4 0.031(2) 0.029(2) 0.036(2) -0.0040(17) 0.0143(18) -0.0006(18)
C5 0.042(3) 0.0252(19) 0.029(2) -0.0005(17) 0.0109(18) -0.0012(18)
C6 0.038(3) 0.029(2) 0.047(3) -0.0010(19) 0.015(2) 0.0000(19)
C7 0.039(3) 0.030(2) 0.041(2) 0.0017(19) 0.010(2) -0.0016(19)
C8 0.060(3) 0.043(3) 0.030(2) 0.001(2) 0.016(2) -0.002(2)
C9 0.041(3) 0.0219(19) 0.028(2) -0.0009(15) 0.0086(17) 0.0052(17)
C10 0.034(2) 0.0228(19) 0.034(2) -0.0006(17) 0.0093(18) 0.0030(17)
C11 0.040(3) 0.0193(19) 0.030(2) -0.0010(16) 0.0069(17) 0.0063(17)
C12 0.046(3) 0.029(2) 0.033(2) -0.0065(17) -0.001(2) 0.0039(19)
C13 0.030(2) 0.0224(18) 0.0104(16) -0.0012(13) 0.0091(14) -0.0016(15)
C14 0.031(2) 0.0284(19) 0.0085(15) -0.0041(14) 0.0087(14) -0.0011(16)
C15 0.030(2) 0.028(2) 0.0153(17) -0.0056(15) 0.0080(15) 0.0046(16)
C16 0.038(2) 0.0267(19) 0.0112(16) 0.0002(14) 0.0049(15) -0.0021(17)
C17 0.036(2) 0.0266(19) 0.0103(16) -0.0017(14) 0.0123(15) -0.0028(16)
C18 0.031(2) 0.0225(17) 0.0132(17) -0.0031(14) 0.0119(15) 0.0020(16)
C19 0.034(2) 0.0214(18) 0.0111(17) -0.0010(13) 0.0070(15) -0.0019(16)
C20 0.0510(16) 0.0433(14) 0.0105(10) 0.0014(9) 0.0130(10) 0.0002(12)

loop_
_atom_type_symbol
_atom_type_description
_atom_type_scat_dispersion_real
_atom_type_scat_dispersion_imag
_atom_type_scat_source
C C 0.0033 0.0016 'International Tables Vol C Tables 4.2.6.8 and 6.1.1.4'
H H 0.0000 0.0000 'International Tables Vol C Tables 4.2.6.8 and 6.1.1.4'
N N 0.0061 0.0033 'International Tables Vol C Tables 4.2.6.8 and 6.1.1.4'
O O 0.0106 0.0060 'International Tables Vol C Tables 4.2.6.8 and 6.1.1.4'
Zn Zn 0.2839 1.4301 'International Tables Vol C Tables 4.2.6.8 and 6.1.1.4'

loop_
_geom_angle_atom_site_label_1
_geom_angle_atom_site_label_2
_geom_angle_atom_site_label_3
_geom_angle
_geom_angle_site_symmetry_1
_geom_angle_site_symmetry_3
O3 Zn1 O1 126.98(13) 1_554 .
O3 Zn1 O2 92.31(12) 1_554 3_665
O1 Zn1 O2 108.69(12) . 3_665
O3 Zn1 N1 117.86(14) 1_554 .
O1 Zn1 N1 102.34(13) . .
O2 Zn1 N1 106.40(14) 3_665 .
O3 Zn1 O4 56.49(11) 1_554 1_554
O1 Zn1 O4 90.72(11) . 1_554
O2 Zn1 O4 148.66(10) 3_665 1_554
N1 Zn1 O4 92.54(12) . 1_554
O3 Zn1 C20 28.80(13) 1_554 1_554
O1 Zn1 C20 110.79(14) . 1_554
O2 Zn1 C20 121.10(13) 3_665 1_554
N1 Zn1 C20 105.74(14) . 1_554
O4 Zn1 C20 27.72(12) 1_554 1_554
C5 N1 C1 117.2(4) . .
C5 N1 Zn1 120.6(3) . .
C1 N1 Zn1 122.2(3) . .
O6 N2 O5 124.3(4) . .
O6 N2 C15 117.8(3) . .
O5 N2 C15 117.9(3) . .
C19 O1 Zn1 118.2(3) . .
C19 O2 Zn1 148.9(3) . 3_665
C20 O3 Zn1 103.9(2) . 1_556
C20 O4 Zn1 76.4(2) . 1_556
N1 C1 C2 123.3(4) . .
N1 C1 H1 118.3 . .
C2 C1 H1 118.3 . .
C1 C2 C3 119.7(4) . .
C1 C2 H2 120.1 . .
C3 C2 H2 120.1 . .
C4 C3 C2 116.7(4) . .
C4 C3 C6 119.2(4) . .
C2 C3 C6 124.2(4) . .
C5 C4 C3 120.0(4) . .
C5 C4 H4 120.0 . .
C3 C4 H4 120.0 . .
N1 C5 C4 122.9(4) . .
N1 C5 H5 118.5 . .
C4 C5 H5 118.5 . .
C7 C6 C3 126.6(4) . .
C7 C6 H6 116.7 . .
C3 C6 H6 116.7 . .
C6 C7 C10 122.2(4) . .
C6 C7 H7 118.9 . .
C10 C7 H7 118.9 . .
C9 C8 H8A 109.5 . .
C9 C8 H8B 109.5 . .
H8A C8 H8B 109.5 . .
C9 C8 H8C 109.5 . .
H8A C8 H8C 109.5 . .
H8B C8 H8C 109.5 . .
C11 C9 C10 119.4(4) 3 .
C11 C9 C8 120.3(4) 3 .
C10 C9 C8 120.2(4) . .
C9 C10 C11 121.1(4) . .
C9 C10 C7 117.9(4) . .
C11 C10 C7 121.0(4) . .
C9 C11 C10 119.5(4) 3 .
C9 C11 C12 119.6(4) 3 .
C10 C11 C12 120.8(4) . .
C11 C12 H12A 109.5 . .
C11 C12 H12B 109.5 . .
H12A C12 H12B 109.5 . .
C11 C12 H12C 109.5 . .
H12A C12 H12C 109.5 . .
H12B C12 H12C 109.5 . .
C14 C13 C18 119.9(3) . .
C14 C13 C19 120.5(3) . .
C18 C13 C19 119.6(3) . .
C15 C14 C13 118.0(3) . .
C15 C14 H14 121.0 . .
C13 C14 H14 121.0 . .
C16 C15 C14 122.8(4) . .
C16 C15 N2 117.8(3) . .
C14 C15 N2 119.4(3) . .
C17 C16 C15 118.6(3) . .
C17 C16 H16 120.7 . .
C15 C16 H16 120.7 . .
C16 C17 C18 120.1(3) . .
C16 C17 C20 118.4(3) . .
C18 C17 C20 121.5(4) . .
C17 C18 C13 120.5(3) . .
C17 C18 H18 119.7 . .
C13 C18 H18 119.7 . .
O2 C19 O1 125.3(4) . .
O2 C19 C13 117.4(3) . .
O1 C19 C13 117.2(3) . .
O4 C20 O3 123.1(3) . .
O4 C20 C17 120.4(4) . .
O3 C20 C17 116.4(4) . .
O4 C20 Zn1 75.8(2) . 1_556
O3 C20 Zn1 47.35(18) . 1_556
C17 C20 Zn1 162.9(3) . 1_556

loop_
_geom_bond_atom_site_label_1
_geom_bond_atom_site_label_2
_geom_bond_distance
_geom_bond_site_symmetry_2
Zn1 O3 1.950(3) 1_554
Zn1 O1 1.966(3) .
Zn1 O2 2.006(3) 3_665
Zn1 N1 2.024(3) .
Zn1 O4 2.567(3) 1_554
Zn1 C20 2.574(4) 1_554
N1 C5 1.334(5) .
N1 C1 1.351(6) .
N2 O6 1.222(5) .
N2 O5 1.221(5) .
N2 C15 1.469(5) .
O1 C19 1.267(5) .
O2 C19 1.242(5) .
O2 Zn1 2.006(3) 3_665
O3 C20 1.277(5) .
O3 Zn1 1.950(3) 1_556
O4 C20 1.232(5) .
O4 Zn1 2.567(3) 1_556
C1 C2 1.366(7) .
C1 H1 0.9400 .
C2 C3 1.403(6) .
C2 H2 0.9400 .
C3 C4 1.388(6) .
C3 C6 1.458(6) .
C4 C5 1.383(6) .
C4 H4 0.9400 .
C5 H5 0.9400 .
C6 C7 1.338(6) .
C6 H6 0.9400 .
C7 C10 1.480(6) .
C7 H7 0.9400 .
C8 C9 1.509(6) .
C8 H8A 0.9700 .
C8 H8B 0.9700 .
C8 H8C 0.9700 .
C9 C11 1.392(6) 3
C9 C10 1.405(6) .
C10 C11 1.416(6) .
C11 C9 1.392(6) 3
C11 C12 1.511(6) .
C12 H12A 0.9700 .
C12 H12B 0.9700 .
C12 H12C 0.9700 .
C13 C14 1.389(5) .
C13 C18 1.401(5) .
C13 C19 1.496(5) .
C14 C15 1.382(5) .
C14 H14 0.9400 .
C15 C16 1.382(5) .
C16 C17 1.381(6) .
C16 H16 0.9400 .
C17 C18 1.381(5) .
C17 C20 1.502(5) .
C18 H18 0.9400 .
C20 Zn1 2.574(4) 1_556
